data_9001512
loop_
_publ_author_name
'Armbruster, T.'

_publ_section_title
;
 Dehydration mechanism of clinoptilolite and heulandite: Single-crystal X-ray
 study of Na-poor, Ca-, K-, Mg-rich clinoptilolite at 100 K
 Sample Dehyd 3
 Data obtained from the ICSD
;
_journal_name_full 'American Mineralogist'
_journal_page_first 260
_journal_page_last 264
_journal_volume 78
_journal_year 1993
_chemical_formula_sum 'Al3.48 Ba0.16 Ca0.16 H2.42 K1.08 Na0.38 O38.42 Si14.52'
_chemical_name_mineral Clinoptilolite-K
_space_group_IT_number 12
_symmetry_space_group_name_Hall '-C 2y'
_symmetry_space_group_name_H-M 'C 1 2/m 1'
_cell_angle_alpha 90
_cell_angle_beta 116.77
_cell_angle_gamma 90
_cell_formula_units_Z 2
_cell_length_a 17.610
_cell_length_b 17.456
_cell_length_c 7.360
_cell_volume 2019.978
_database_code_amcsd 0001550
_exptl_crystal_density_diffrn 1.970
_cod_original_formula_sum '(Si14.52 Al3.48) O38.42 Na.38 Ca.16 Ba.16 K1.08 H2.42'
_cod_database_code 9001512

loop_
_space_group_symop_operation_xyz
x,y,z
1/2+x,1/2+y,z
x,-y,z
1/2+x,1/2-y,z
-x,y,-z
1/2-x,1/2+y,-z
-x,-y,-z
1/2-x,1/2-y,-z

loop_
_atom_site_aniso_label
_atom_site_aniso_U_11
_atom_site_aniso_U_22
_atom_site_aniso_U_33
_atom_site_aniso_U_12
_atom_site_aniso_U_13
_atom_site_aniso_U_23
Si1 0.01640 0.04400 0.02410 -0.00210 0.00920 0.00230
Al1 0.01640 0.04400 0.02410 -0.00210 0.00920 0.00230
Si2 0.03190 0.02570 0.02990 -0.00060 0.01620 -0.00050
Al2 0.03190 0.02570 0.02990 -0.00060 0.01620 -0.00050
Si3 0.03030 0.04000 0.02640 -0.00330 0.01640 -0.00150
Al3 0.03030 0.04000 0.02640 -0.00330 0.01640 -0.00150
Si4 0.02420 0.04500 0.02340 -0.00520 0.01210 -0.00340
Al4 0.02420 0.04500 0.02340 -0.00520 0.01210 -0.00340
Si5 0.02000 0.03800 0.02400 0.00000 0.00780 0.00000
Al5 0.02000 0.03800 0.02400 0.00000 0.00780 0.00000
O1 0.08700 0.03000 0.06800 0.00000 0.00600 0.00000
O2 0.08500 0.09200 0.08800 -0.01700 0.06800 -0.03900
O3 0.04800 0.06400 0.03500 -0.01800 0.02400 0.01100
O4 0.03300 0.06900 0.04000 0.00500 0.00800 0.01600
O5 0.10900 0.10700 0.11200 0.00000 0.10000 0.00000
O6 0.02300 0.04700 0.05700 -0.00300 0.02200 0.00100
O7 0.06200 0.06600 0.05400 0.00900 -0.00500 0.02400
O8 0.05700 0.07000 0.03700 0.00500 0.00500 -0.02300
O9 0.03900 0.04200 0.04400 -0.01200 0.02700 -0.00500
O10 0.04700 0.06400 0.06900 -0.02000 0.01600 0.00400
Na 0.11000 0.03000 0.10000 0.00000 0.06000 0.00000
Ca 0.06000 0.05000 0.07000 0.00000 0.01000 0.00000
Ba 0.08600 0.02500 0.09500 0.00000 0.04500 0.00000
K1 0.08600 0.02500 0.09500 0.00000 0.04500 0.00000
O-H11 0.03000 0.10000 0.14000 0.00000 0.00000 0.00000
O-H12 0.16000 1.30000 0.70000 -0.35000 -0.19000 0.70000
O-H13 0.18000 0.15000 0.34000 0.00000 0.19000 0.00000

loop_
_atom_site_label
_atom_site_fract_x
_atom_site_fract_y
_atom_site_fract_z
_atom_site_occupancy
_atom_site_U_iso_or_equiv
_atom_site_type_symbol
_atom_site_attached_hydrogens
Si1 0.18000 0.16440 0.09540 0.80000 ? Si 0
Al1 0.18000 0.16440 0.09540 0.20000 ? Al 0
Si2 0.29440 0.08930 0.50550 0.70000 ? Si 0
Al2 0.29440 0.08930 0.50550 0.30000 ? Al 0
Si3 0.28780 0.31340 0.27520 0.83000 ? Si 0
Al3 0.28780 0.31340 0.27520 0.17000 ? Al 0
Si4 0.06580 0.29040 0.41650 0.84000 ? Si 0
Al4 0.06580 0.29040 0.41650 0.16000 ? Al 0
Si5 0.00000 0.20820 0.00000 0.92000 ? Si 0
Al5 0.00000 0.20820 0.00000 0.08000 ? Al 0
O1 0.31440 0.00000 0.55600 1.00000 ? O 0
O2 0.24410 0.11750 0.63210 1.00000 ? O 0
O3 0.19070 0.14310 -0.10790 1.00000 ? O 0
O4 0.23730 0.10050 0.26310 1.00000 0.05000 O 0
O5 0.00000 0.31460 0.50000 1.00000 ? O 0
O6 0.08140 0.15490 0.05070 1.00000 ? O 0
O7 0.37090 0.27520 0.44810 1.00000 ? O 0
O8 0.01400 0.26210 0.18770 1.00000 ? O 0
O9 0.21290 0.25050 0.16930 1.00000 ? O 0
O10 0.11600 0.36650 0.41650 1.00000 ? O 0
Na 0.21400 0.00000 0.80000 0.19000 ? Na 0
Ca 0.45400 0.00000 0.71800 0.08000 ? Ca 0
Ba 0.24400 0.50000 0.06400 0.08000 ? Ba 0
K1 0.24400 0.50000 0.06400 0.46000 ? K 0
K2 0.22000 0.00000 0.01000 0.08000 0.05000 K 0
O-H11 0.08400 0.00000 0.89700 0.21000 ? O 1
O-H12 0.39200 0.92200 0.07000 0.37000 ? O 1
O-H13 0.00000 0.50000 0.50000 0.40000 ? O 1
O-H14 0.11600 0.00000 0.13000 0.06000 ? O 1

loop_
_cod_changelog_entry_id
_cod_changelog_entry_author
_cod_changelog_entry_date
_cod_changelog_entry_text
1
;cod-tools version 3.8.0
Id: cif_guess_AMCSD_atom_types 9574 2023-05-10 09:00:05Z saulius
;
2023-05-10T18:47:23+03:00
;Derived atom types and hydrogen counts
from atom names that follow the AMCSD naming convention
(Wat == water, O-H == hydroxyl).
;
2
;cod-tools version 3.10.1
Id: cif_fix_AMCSD_aniso_labels 10200 2024-08-01 14:09:44Z saulius
;
2024-08-02T12:20:01+03:00
;Changed the following '_atom_site_aniso_label' values:
'OH11' -> 'O-H11'
'OH12' -> 'O-H12'
'OH13' -> 'O-H13'
;

loop_
_cod_related_entry_id
_cod_related_entry_database
_cod_related_entry_code
1 AMCSD 0001550
